data_7210866
loop_
_publ_author_name
'Ji, Ning-Ning'
'Cheng, Xiao-Jie'
'Liang, Li-Li'
'Xiao, Xin'
'Zhang, Yun-Qian'
'Xue, Sai-Feng'
'Tao, Zhu'
'Zhu, Qian-Jiang'

_publ_section_title
;
 The synthesis of networks based on the coordination of cucurbit[8]urils
 and alkali or alkaline earth ions in the presence of the polychloride
 transition-metal anions
;
_journal_issue 38
_journal_name_full CrystEngComm
_journal_page_first 7709
_journal_paper_doi 10.1039/c3ce40840j
_journal_volume 15
_journal_year 2013
_chemical_formula_sum 'C144 H380 Cl24 In6 N96 Na2 O164'
_chemical_formula_weight 7667.14
_chemical_name_systematic
;
 ?
;
_space_group_IT_number 147
_symmetry_cell_setting trigonal
_symmetry_space_group_name_Hall '-P 3'
_symmetry_space_group_name_H-M 'P -3'
_atom_sites_solution_hydrogens geom
_atom_sites_solution_primary direct
_atom_sites_solution_secondary difmap
_audit_creation_method SHELXL-97
_cell_angle_alpha 90.00
_cell_angle_beta 90.00
_cell_angle_gamma 120.00
_cell_formula_units_Z 1
_cell_length_a 22.174(3)
_cell_length_b 22.174(3)
_cell_length_c 18.102(5)
_cell_measurement_temperature 223(2)
_cell_volume 7708(3)
_computing_structure_refinement 'SHELXL-97 (Sheldrick, 1997)'
_diffrn_ambient_temperature 223(2)
_diffrn_measured_fraction_theta_full 0.987
_diffrn_measured_fraction_theta_max 0.987
_diffrn_measurement_device_type 'Bruker Smart Apex2 CCD Detector'
_diffrn_measurement_method '\f and \w scan'
_diffrn_radiation_monochromator graphite
_diffrn_radiation_source 'fine-focus sealed tube'
_diffrn_radiation_type MoK\a
_diffrn_radiation_wavelength 0.71073
_diffrn_reflns_av_R_equivalents 0.0527
_diffrn_reflns_av_sigmaI/netI 0.0651
_diffrn_reflns_limit_h_max 28
_diffrn_reflns_limit_h_min -25
_diffrn_reflns_limit_k_max 26
_diffrn_reflns_limit_k_min -27
_diffrn_reflns_limit_l_max 23
_diffrn_reflns_limit_l_min -22
_diffrn_reflns_number 46011
_diffrn_reflns_theta_full 27.66
_diffrn_reflns_theta_max 27.66
_diffrn_reflns_theta_min 1.06
_exptl_absorpt_coefficient_mu 0.770
_exptl_absorpt_correction_T_max 0.8132
_exptl_absorpt_correction_T_min 0.7851
_exptl_absorpt_correction_type multi-scan
_exptl_absorpt_process_details 'SADABS (Bruker, 2008)'
_exptl_crystal_colour colorless
_exptl_crystal_density_diffrn 1.652
_exptl_crystal_density_method 'not measured'
_exptl_crystal_description block
_exptl_crystal_F_000 3952
_exptl_crystal_size_max 0.33
_exptl_crystal_size_mid 0.29
_exptl_crystal_size_min 0.28
_platon_squeeze_details
;
;
_refine_diff_density_max 2.135
_refine_diff_density_min -0.964
_refine_diff_density_rms 0.091
_refine_ls_extinction_method none
_refine_ls_goodness_of_fit_ref 0.940
_refine_ls_hydrogen_treatment constr
_refine_ls_matrix_type full
_refine_ls_number_parameters 508
_refine_ls_number_reflns 11851
_refine_ls_number_restraints 0
_refine_ls_restrained_S_all 0.940
_refine_ls_R_factor_all 0.0983
_refine_ls_R_factor_gt 0.0603
_refine_ls_shift/su_max 0.001
_refine_ls_shift/su_mean 0.000
_refine_ls_structure_factor_coef Fsqd
_refine_ls_weighting_details 'calc w=1/[\s^2^(Fo^2^)+(0.1105P)^2^+0.0000P] where P=(Fo^2^+2Fc^2^)/3'
_refine_ls_weighting_scheme calc
_refine_ls_wR_factor_gt 0.1701
_refine_ls_wR_factor_ref 0.1829
_reflns_number_gt 6496
_reflns_number_total 11851
_reflns_threshold_expression >2sigma(I)
_cod_data_source_file c3ce40840j.txt
_cod_data_source_block CCDC931660
_cod_database_code 7210866

loop_
_symmetry_equiv_pos_as_xyz
'x, y, z'
'-y, x-y, z'
'-x+y, -x, z'
'-x, -y, -z'
'y, -x+y, -z'
'x-y, x, -z'

loop_
_atom_site_label
_atom_site_type_symbol
_atom_site_fract_x
_atom_site_fract_y
_atom_site_fract_z
_atom_site_U_iso_or_equiv
_atom_site_adp_type
_atom_site_occupancy
_atom_site_symmetry_multiplicity
_atom_site_calc_flag
_atom_site_refinement_flags
O3W O 0.1742(4) 0.0682(3) 0.2693(4) 0.197(3) Uani 1 1 d .
O1W O 0.46804(15) 0.69301(18) -0.04800(13) 0.0649(9) Uani 1 1 d .
O2W O 0.5214(2) 0.71983(19) 0.12256(16) 0.0793(10) Uani 1 1 d .
In1 In 0.58582(2) 0.755143(18) 0.018415(15) 0.07125(16) Uani 1 1 d .
Cl1 Cl 0.58389(7) 0.64245(6) 0.02140(6) 0.0643(3) Uani 1 1 d .
Cl2 Cl 0.65252(8) 0.79185(7) -0.09827(6) 0.0842(4) Uani 1 1 d .
Cl3 Cl 0.68741(9) 0.80938(8) 0.10264(8) 0.0976(5) Uani 1 1 d .
Cl4 Cl 0.57364(14) 0.86027(9) 0.02423(8) 0.1385(9) Uani 1 1 d .
Na1 Na 0.6667 0.3333 0.31089(19) 0.0644(8) Uani 1 3 d S
C1 C 0.2669(2) 0.29588(18) 0.6587(2) 0.0428(8) Uani 1 1 d .
C2 C 0.22692(18) 0.36367(18) 0.71494(18) 0.0380(8) Uani 1 1 d .
H2 H 0.1920 0.3436 0.7550 0.046 Uiso 1 1 calc R
C3 C 0.19295(18) 0.34004(18) 0.63817(18) 0.0373(8) Uani 1 1 d .
H3 H 0.1415 0.3134 0.6415 0.045 Uiso 1 1 calc R
C4 C 0.25174(18) 0.46184(19) 0.6446(2) 0.0405(8) Uani 1 1 d .
C5 C 0.1846(2) 0.24611(19) 0.55310(18) 0.0414(8) Uani 1 1 d .
H5A H 0.1983 0.2105 0.5568 0.050 Uiso 1 1 calc R
H5B H 0.1343 0.2233 0.5614 0.050 Uiso 1 1 calc R
C6 C 0.1819(2) 0.4096(2) 0.5339(2) 0.0479(10) Uani 1 1 d .
H6A H 0.1938 0.4581 0.5267 0.057 Uiso 1 1 calc R
H6B H 0.1316 0.3819 0.5421 0.057 Uiso 1 1 calc R
C7 C 0.22996(18) 0.25388(19) 0.42779(18) 0.0395(8) Uani 1 1 d .
C8 C 0.16657(19) 0.31138(19) 0.44810(18) 0.0402(8) Uani 1 1 d .
H8 H 0.1160 0.2869 0.4588 0.048 Uiso 1 1 calc R
C9 C 0.18106(19) 0.3122(2) 0.36420(18) 0.0402(8) Uani 1 1 d .
H9 H 0.1374 0.2869 0.3354 0.048 Uiso 1 1 calc R
C10 C 0.2270(2) 0.4262(2) 0.4061(2) 0.0499(10) Uani 1 1 d .
C11 C 0.23847(19) 0.25620(19) 0.29154(19) 0.0429(8) Uani 1 1 d .
H11A H 0.2469 0.2176 0.3015 0.052 Uiso 1 1 calc R
H11B H 0.1977 0.2386 0.2591 0.052 Uiso 1 1 calc R
C12 C 0.2310(2) 0.4117(2) 0.27091(19) 0.0508(10) Uani 1 1 d .
H12A H 0.1905 0.3811 0.2405 0.061 Uiso 1 1 calc R
H12B H 0.2355 0.4579 0.2711 0.061 Uiso 1 1 calc R
C13 C 0.36213(19) 0.31671(18) 0.25576(18) 0.0389(8) Uani 1 1 d .
C14 C 0.29450(18) 0.35841(19) 0.20298(18) 0.0401(8) Uani 1 1 d .
H14 H 0.2564 0.3346 0.1665 0.048 Uiso 1 1 calc R
C15 C 0.36659(18) 0.39378(19) 0.16534(18) 0.0398(8) Uani 1 1 d .
H15 H 0.3633 0.3810 0.1125 0.048 Uiso 1 1 calc R
C16 C 0.3478(2) 0.4788(2) 0.2164(2) 0.0471(9) Uani 1 1 d .
C17 C 0.46611(18) 0.36878(19) 0.1774(2) 0.0436(9) Uani 1 1 d .
H17A H 0.4704 0.3310 0.2000 0.052 Uiso 1 1 calc R
H17B H 0.4589 0.3594 0.1243 0.052 Uiso 1 1 calc R
C18 C 0.4504(2) 0.5203(2) 0.1345(2) 0.0521(10) Uani 1 1 d .
H18A H 0.4469 0.5066 0.0825 0.063 Uiso 1 1 calc R
H18B H 0.4484 0.5635 0.1366 0.063 Uiso 1 1 calc R
C19 C 0.58746(18) 0.43585(19) 0.21966(19) 0.0400(8) Uani 1 1 d .
C20 C 0.54943(19) 0.49402(18) 0.14146(19) 0.0410(8) Uani 1 1 d .
H20 H 0.5419 0.4816 0.0884 0.049 Uiso 1 1 calc R
C21 C 0.62715(18) 0.54206(18) 0.15956(18) 0.0388(8) Uani 1 1 d .
H21 H 0.6560 0.5590 0.1143 0.047 Uiso 1 1 calc R
C22 C 0.5634(2) 0.5953(2) 0.19499(18) 0.0443(9) Uani 1 1 d .
C23 C 0.28574(18) 0.48295(19) 0.7763(2) 0.0399(8) Uani 1 1 d .
H23A H 0.2548 0.4593 0.8182 0.048 Uiso 1 1 calc R
H23B H 0.2844 0.5257 0.7667 0.048 Uiso 1 1 calc R
C24 C 0.3099(2) 0.33553(19) 0.7846(2) 0.0501(10) Uani 1 1 d .
H24A H 0.2778 0.3242 0.8263 0.060 Uiso 1 1 calc R
H24B H 0.3214 0.2984 0.7804 0.060 Uiso 1 1 calc R
N1 N 0.27512(16) 0.33763(15) 0.71714(16) 0.0429(7) Uani 1 1 d .
N2 N 0.22022(15) 0.29804(15) 0.61064(15) 0.0404(7) Uani 1 1 d .
N3 N 0.25953(15) 0.43864(14) 0.71244(15) 0.0383(7) Uani 1 1 d .
N4 N 0.21743(16) 0.40534(15) 0.59861(15) 0.0404(7) Uani 1 1 d .
N5 N 0.19998(16) 0.27524(15) 0.47972(15) 0.0407(7) Uani 1 1 d .
N6 N 0.22251(15) 0.27790(16) 0.36013(15) 0.0410(7) Uani 1 1 d .
N7 N 0.19965(17) 0.38476(16) 0.46658(15) 0.0464(8) Uani 1 1 d .
N8 N 0.21862(17) 0.38491(17) 0.34619(15) 0.0470(8) Uani 1 1 d .
N9 N 0.29736(15) 0.30953(15) 0.25327(15) 0.0403(7) Uani 1 1 d .
N10 N 0.40530(15) 0.36821(15) 0.20803(15) 0.0379(7) Uani 1 1 d .
N11 N 0.29285(17) 0.41666(17) 0.23755(16) 0.0471(8) Uani 1 1 d .
N12 N 0.39121(16) 0.46608(16) 0.17481(17) 0.0457(7) Uani 1 1 d .
N13 N 0.53024(15) 0.43312(15) 0.18825(16) 0.0405(7) Uani 1 1 d .
N14 N 0.64422(15) 0.49854(15) 0.20319(16) 0.0412(7) Uani 1 1 d .
N15 N 0.51711(16) 0.53369(16) 0.16345(18) 0.0468(8) Uani 1 1 d .
N16 N 0.62645(16) 0.59857(16) 0.20024(16) 0.0448(7) Uani 1 1 d .
O1 O 0.29726(15) 0.26250(15) 0.64867(16) 0.0602(8) Uani 1 1 d .
O2 O 0.25714(15) 0.21934(15) 0.43834(14) 0.0533(7) Uani 1 1 d .
O3 O 0.37941(14) 0.28285(13) 0.29559(15) 0.0516(7) Uani 1 1 d .
O4 O 0.58704(14) 0.38860(14) 0.25502(16) 0.0540(7) Uani 1 1 d .
O5 O 0.27188(16) 0.52281(14) 0.62878(15) 0.0558(7) Uani 1 1 d .
O6 O 0.25386(19) 0.49004(17) 0.40581(17) 0.0729(9) Uani 1 1 d .
O7 O 0.35720(18) 0.53711(16) 0.23130(18) 0.0717(9) Uani 1 1 d .
O8 O 0.55013(15) 0.64022(14) 0.21654(15) 0.0543(7) Uani 1 1 d .

loop_
_atom_site_aniso_label
_atom_site_aniso_U_11
_atom_site_aniso_U_22
_atom_site_aniso_U_33
_atom_site_aniso_U_23
_atom_site_aniso_U_13
_atom_site_aniso_U_12
O3W 0.210(6) 0.113(4) 0.236(7) -0.019(4) -0.151(6) 0.057(4)
O1W 0.077(2) 0.131(3) 0.0332(13) -0.0177(15) -0.0009(13) 0.087(2)
O2W 0.129(3) 0.108(3) 0.0443(16) 0.0014(16) 0.0055(17) 0.091(3)
In1 0.1349(4) 0.0686(3) 0.03602(18) 0.00174(13) 0.00204(17) 0.0702(2)
Cl1 0.1050(9) 0.0626(7) 0.0445(5) 0.0078(5) 0.0154(5) 0.0564(7)
Cl2 0.1087(10) 0.0727(8) 0.0450(6) 0.0083(5) -0.0008(6) 0.0258(7)
Cl3 0.1325(13) 0.0934(10) 0.0637(8) -0.0099(7) -0.0075(8) 0.0541(10)
Cl4 0.311(3) 0.1189(13) 0.0608(8) -0.0160(8) -0.0285(12) 0.1637(18)
Na1 0.0385(9) 0.0385(9) 0.116(3) 0.000 0.000 0.0193(5)
C1 0.046(2) 0.033(2) 0.046(2) -0.0004(16) -0.0045(16) 0.0178(18)
C2 0.040(2) 0.040(2) 0.0328(17) -0.0007(14) 0.0021(14) 0.0193(17)
C3 0.040(2) 0.040(2) 0.0370(17) -0.0011(15) 0.0009(15) 0.0235(17)
C4 0.038(2) 0.042(2) 0.046(2) -0.0006(16) 0.0053(16) 0.0235(18)
C5 0.053(2) 0.043(2) 0.0328(17) -0.0025(15) -0.0030(15) 0.0268(19)
C6 0.067(3) 0.058(2) 0.0383(19) -0.0006(17) 0.0022(17) 0.046(2)
C7 0.041(2) 0.044(2) 0.0362(18) 0.0000(15) 0.0034(15) 0.0226(18)
C8 0.041(2) 0.050(2) 0.0330(17) 0.0007(15) -0.0003(14) 0.0254(18)
C9 0.041(2) 0.056(2) 0.0359(18) 0.0003(16) 0.0022(15) 0.0330(19)
C10 0.062(3) 0.061(3) 0.042(2) 0.0066(18) 0.0075(18) 0.043(2)
C11 0.044(2) 0.043(2) 0.0411(19) -0.0022(16) 0.0065(16) 0.0215(18)
C12 0.056(2) 0.076(3) 0.0371(19) 0.0122(18) 0.0082(17) 0.045(2)
C13 0.042(2) 0.037(2) 0.0406(18) -0.0075(15) -0.0025(15) 0.0215(17)
C14 0.038(2) 0.049(2) 0.0324(17) -0.0009(15) -0.0001(14) 0.0211(18)
C15 0.042(2) 0.050(2) 0.0315(16) -0.0011(15) -0.0022(14) 0.0262(18)
C16 0.055(2) 0.058(3) 0.0394(18) 0.0084(18) 0.0033(17) 0.037(2)
C17 0.042(2) 0.039(2) 0.048(2) -0.0114(16) -0.0039(16) 0.0191(18)
C18 0.050(2) 0.055(2) 0.050(2) 0.0204(19) 0.0012(18) 0.026(2)
C19 0.036(2) 0.045(2) 0.0382(18) -0.0043(16) 0.0014(15) 0.0194(18)
C20 0.045(2) 0.043(2) 0.0327(17) 0.0054(15) -0.0003(15) 0.0199(18)
C21 0.043(2) 0.039(2) 0.0339(16) 0.0063(14) 0.0053(15) 0.0194(17)
C22 0.054(2) 0.049(2) 0.0331(17) 0.0076(16) -0.0019(16) 0.028(2)
C23 0.0323(19) 0.039(2) 0.050(2) -0.0057(16) -0.0003(15) 0.0194(17)
C24 0.063(3) 0.038(2) 0.046(2) 0.0034(16) -0.0160(18) 0.022(2)
N1 0.0489(18) 0.0436(18) 0.0410(16) -0.0049(13) -0.0103(13) 0.0268(15)
N2 0.0489(18) 0.0480(18) 0.0346(14) -0.0079(13) -0.0045(13) 0.0319(16)
N3 0.0439(17) 0.0346(16) 0.0377(15) -0.0015(12) -0.0012(13) 0.0205(14)
N4 0.0508(19) 0.0409(17) 0.0347(15) -0.0024(13) 0.0009(13) 0.0268(15)
N5 0.0533(19) 0.0485(18) 0.0320(14) 0.0035(13) 0.0033(13) 0.0341(16)
N6 0.0449(18) 0.0507(18) 0.0339(14) -0.0021(13) 0.0030(12) 0.0287(15)
N7 0.065(2) 0.0483(19) 0.0335(15) 0.0020(13) 0.0033(14) 0.0337(17)
N8 0.062(2) 0.059(2) 0.0328(15) 0.0089(14) 0.0057(14) 0.0399(18)
N9 0.0393(17) 0.0418(17) 0.0397(15) 0.0010(13) 0.0025(13) 0.0203(14)
N10 0.0370(16) 0.0423(17) 0.0380(15) 0.0030(13) 0.0016(12) 0.0224(14)
N11 0.060(2) 0.057(2) 0.0385(16) 0.0096(14) 0.0098(14) 0.0408(18)
N12 0.0438(18) 0.048(2) 0.0481(17) 0.0077(14) 0.0017(14) 0.0253(16)
N13 0.0361(17) 0.0387(17) 0.0447(16) 0.0011(13) -0.0041(13) 0.0171(14)
N14 0.0368(17) 0.0399(17) 0.0449(16) 0.0031(13) -0.0033(13) 0.0177(14)
N15 0.0458(19) 0.0428(19) 0.0552(19) 0.0045(15) -0.0074(15) 0.0248(16)
N16 0.051(2) 0.0446(18) 0.0393(16) -0.0009(13) -0.0088(14) 0.0239(16)
O1 0.072(2) 0.0635(18) 0.0706(19) -0.0137(14) -0.0165(15) 0.0526(17)
O2 0.0696(19) 0.0660(18) 0.0472(15) 0.0060(13) 0.0077(13) 0.0510(17)
O3 0.0544(17) 0.0486(16) 0.0605(16) 0.0120(13) 0.0040(13) 0.0323(14)
O4 0.0492(16) 0.0416(15) 0.0721(18) 0.0141(13) -0.0064(13) 0.0234(13)
O5 0.075(2) 0.0397(16) 0.0540(16) 0.0047(12) -0.0005(14) 0.0301(15)
O6 0.112(3) 0.053(2) 0.0619(19) 0.0144(15) 0.0157(17) 0.0472(19)
O7 0.094(2) 0.059(2) 0.079(2) 0.0079(16) 0.0129(18) 0.0513(19)
O8 0.0642(18) 0.0576(18) 0.0515(16) 0.0044(13) -0.0014(13) 0.0382(16)

loop_
_atom_type_symbol
_atom_type_description
_atom_type_scat_dispersion_real
_atom_type_scat_dispersion_imag
_atom_type_scat_source
C C 0.0033 0.0016 'International Tables Vol C Tables 4.2.6.8 and 6.1.1.4'
H H 0.0000 0.0000 'International Tables Vol C Tables 4.2.6.8 and 6.1.1.4'
N N 0.0061 0.0033 'International Tables Vol C Tables 4.2.6.8 and 6.1.1.4'
O O 0.0106 0.0060 'International Tables Vol C Tables 4.2.6.8 and 6.1.1.4'
In In -0.7276 1.3100 'International Tables Vol C Tables 4.2.6.8 and 6.1.1.4'
Na Na 0.0362 0.0249 'International Tables Vol C Tables 4.2.6.8 and 6.1.1.4'
Cl Cl 0.1484 0.1585 'International Tables Vol C Tables 4.2.6.8 and 6.1.1.4'

loop_
_geom_angle_atom_site_label_1
_geom_angle_atom_site_label_2
_geom_angle_atom_site_label_3
_geom_angle
_geom_angle_site_symmetry_1
_geom_angle_site_symmetry_3
O2W In1 Cl2 177.98(10) . .
O2W In1 Cl3 85.31(10) . .
Cl2 In1 Cl3 96.72(5) . .
O2W In1 Cl1 86.72(8) . .
Cl2 In1 Cl1 93.24(4) . .
Cl3 In1 Cl1 91.67(5) . .
O2W In1 Cl4 86.75(9) . .
Cl2 In1 Cl4 93.17(6) . .
Cl3 In1 Cl4 91.00(6) . .
Cl1 In1 Cl4 172.72(6) . .
O2W In1 O1W 84.69(11) . .
Cl2 In1 O1W 93.29(7) . .
Cl3 In1 O1W 169.99(7) . .
Cl1 In1 O1W 88.22(8) . .
Cl4 In1 O1W 87.97(8) . .
O4 Na1 O4 107.66(10) 2_655 3_665
O4 Na1 O4 107.66(10) 2_655 .
O4 Na1 O4 107.66(10) 3_665 .
O4 Na1 O5 71.58(8) 2_655 6_656
O4 Na1 O5 73.39(8) 3_665 6_656
O4 Na1 O5 178.89(9) . 6_656
O4 Na1 O5 178.89(9) 2_655 4_666
O4 Na1 O5 71.58(8) 3_665 4_666
O4 Na1 O5 73.39(8) . 4_666
O5 Na1 O5 107.37(9) 6_656 4_666
O4 Na1 O5 73.39(8) 2_655 5_556
O4 Na1 O5 178.89(9) 3_665 5_556
O4 Na1 O5 71.58(8) . 5_556
O5 Na1 O5 107.37(9) 6_656 5_556
O5 Na1 O5 107.37(9) 4_666 5_556
O1 C1 N1 126.5(3) . .
O1 C1 N2 125.0(3) . .
N1 C1 N2 108.4(3) . .
N3 C2 N1 114.5(3) . .
N3 C2 C3 104.0(3) . .
N1 C2 C3 102.8(3) . .
N3 C2 H2 111.6 . .
N1 C2 H2 111.6 . .
C3 C2 H2 111.6 . .
N2 C3 N4 114.1(3) . .
N2 C3 C2 104.0(3) . .
N4 C3 C2 103.3(3) . .
N2 C3 H3 111.7 . .
N4 C3 H3 111.7 . .
C2 C3 H3 111.7 . .
O5 C4 N4 126.5(3) . .
O5 C4 N3 125.1(3) . .
N4 C4 N3 108.4(3) . .
N5 C5 N2 113.0(3) . .
N5 C5 H5A 109.0 . .
N2 C5 H5A 109.0 . .
N5 C5 H5B 109.0 . .
N2 C5 H5B 109.0 . .
H5A C5 H5B 107.8 . .
N4 C6 N7 113.1(3) . .
N4 C6 H6A 109.0 . .
N7 C6 H6A 109.0 . .
N4 C6 H6B 109.0 . .
N7 C6 H6B 109.0 . .
H6A C6 H6B 107.8 . .
O2 C7 N5 126.7(3) . .
O2 C7 N6 125.6(3) . .
N5 C7 N6 107.7(3) . .
N7 C8 N5 114.6(3) . .
N7 C8 C9 103.1(3) . .
N5 C8 C9 103.4(3) . .
N7 C8 H8 111.7 . .
N5 C8 H8 111.7 . .
C9 C8 H8 111.7 . .
N8 C9 N6 114.3(3) . .
N8 C9 C8 103.6(3) . .
N6 C9 C8 103.0(3) . .
N8 C9 H9 111.8 . .
N6 C9 H9 111.8 . .
C8 C9 H9 111.8 . .
O6 C10 N7 125.1(4) . .
O6 C10 N8 126.3(4) . .
N7 C10 N8 108.6(3) . .
N9 C11 N6 114.7(3) . .
N9 C11 H11A 108.6 . .
N6 C11 H11A 108.6 . .
N9 C11 H11B 108.6 . .
N6 C11 H11B 108.6 . .
H11A C11 H11B 107.6 . .
N11 C12 N8 113.5(3) . .
N11 C12 H12A 108.9 . .
N8 C12 H12A 108.9 . .
N11 C12 H12B 108.9 . .
N8 C12 H12B 108.9 . .
H12A C12 H12B 107.7 . .
O3 C13 N9 125.3(3) . .
O3 C13 N10 125.2(3) . .
N9 C13 N10 109.4(3) . .
N9 C14 N11 115.3(3) . .
N9 C14 C15 103.7(3) . .
N11 C14 C15 102.6(3) . .
N9 C14 H14 111.5 . .
N11 C14 H14 111.5 . .
C15 C14 H14 111.5 . .
N12 C15 N10 113.8(3) . .
N12 C15 C14 103.6(3) . .
N10 C15 C14 103.2(3) . .
N12 C15 H15 111.8 . .
N10 C15 H15 111.8 . .
C14 C15 H15 111.8 . .
O7 C16 N12 125.0(4) . .
O7 C16 N11 126.6(4) . .
N12 C16 N11 108.3(3) . .
N13 C17 N10 114.2(3) . .
N13 C17 H17A 108.7 . .
N10 C17 H17A 108.7 . .
N13 C17 H17B 108.7 . .
N10 C17 H17B 108.7 . .
H17A C17 H17B 107.6 . .
N15 C18 N12 113.1(3) . .
N15 C18 H18A 109.0 . .
N12 C18 H18A 109.0 . .
N15 C18 H18B 109.0 . .
N12 C18 H18B 109.0 . .
H18A C18 H18B 107.8 . .
O4 C19 N13 124.8(3) . .
O4 C19 N14 126.6(3) . .
N13 C19 N14 108.6(3) . .
N15 C20 N13 113.5(3) . .
N15 C20 C21 104.2(3) . .
N13 C20 C21 102.9(3) . .
N15 C20 H20 111.9 . .
N13 C20 H20 111.9 . .
C21 C20 H20 111.9 . .
N14 C21 N16 114.7(3) . .
N14 C21 C20 103.4(3) . .
N16 C21 C20 102.3(3) . .
N14 C21 H21 111.9 . .
N16 C21 H21 111.9 . .
C20 C21 H21 111.9 . .
O8 C22 N15 125.3(4) . .
O8 C22 N16 125.9(4) . .
N15 C22 N16 108.8(3) . .
N3 C23 N14 114.2(3) . 4_666
N3 C23 H23A 108.7 . .
N14 C23 H23A 108.7 4_666 .
N3 C23 H23B 108.7 . .
N14 C23 H23B 108.7 4_666 .
H23A C23 H23B 107.6 . .
N16 C24 N1 112.8(3) 4_666 .
N16 C24 H24A 109.0 4_666 .
N1 C24 H24A 109.0 . .
N16 C24 H24B 109.0 4_666 .
N1 C24 H24B 109.0 . .
H24A C24 H24B 107.8 . .
C1 N1 C2 112.2(3) . .
C1 N1 C24 121.6(3) . .
C2 N1 C24 122.9(3) . .
C1 N2 C3 112.0(3) . .
C1 N2 C5 123.1(3) . .
C3 N2 C5 121.7(3) . .
C4 N3 C23 123.1(3) . .
C4 N3 C2 112.0(3) . .
C23 N3 C2 124.0(3) . .
C4 N4 C6 120.3(3) . .
C4 N4 C3 111.7(3) . .
C6 N4 C3 121.4(3) . .
C7 N5 C5 121.7(3) . .
C7 N5 C8 113.0(3) . .
C5 N5 C8 122.6(3) . .
C7 N6 C11 122.7(3) . .
C7 N6 C9 112.7(3) . .
C11 N6 C9 122.9(3) . .
C10 N7 C8 112.1(3) . .
C10 N7 C6 121.8(3) . .
C8 N7 C6 122.1(3) . .
C10 N8 C9 112.4(3) . .
C10 N8 C12 122.2(3) . .
C9 N8 C12 123.8(3) . .
C13 N9 C11 123.6(3) . .
C13 N9 C14 111.9(3) . .
C11 N9 C14 124.3(3) . .
C13 N10 C17 120.5(3) . .
C13 N10 C15 110.8(3) . .
C17 N10 C15 121.1(3) . .
C16 N11 C12 121.9(3) . .
C16 N11 C14 111.8(3) . .
C12 N11 C14 123.7(3) . .
C16 N12 C15 112.9(3) . .
C16 N12 C18 123.1(3) . .
C15 N12 C18 123.4(3) . .
C19 N13 C17 122.5(3) . .
C19 N13 C20 111.4(3) . .
C17 N13 C20 121.5(3) . .
C19 N14 C21 112.7(3) . .
C19 N14 C23 123.2(3) . 4_666
C21 N14 C23 123.9(3) . 4_666
C22 N15 C20 111.9(3) . .
C22 N15 C18 122.5(3) . .
C20 N15 C18 122.8(3) . .
C22 N16 C24 121.1(3) . 4_666
C22 N16 C21 111.7(3) . .
C24 N16 C21 122.2(3) 4_666 .
C19 O4 Na1 146.0(2) . .
C4 O5 Na1 144.5(2) . 4_666

loop_
_geom_bond_atom_site_label_1
_geom_bond_atom_site_label_2
_geom_bond_distance
_geom_bond_site_symmetry_2
O1W In1 2.562(3) .
O2W In1 2.255(3) .
In1 Cl2 2.4714(14) .
In1 Cl3 2.4772(17) .
In1 Cl1 2.4783(11) .
In1 Cl4 2.4795(14) .
Na1 O4 2.794(3) 2_655
Na1 O4 2.794(3) 3_665
Na1 O4 2.794(3) .
Na1 O5 2.980(3) 6_656
Na1 O5 2.980(3) 4_666
Na1 O5 2.980(3) 5_556
C1 O1 1.237(4) .
C1 N1 1.357(5) .
C1 N2 1.372(5) .
C2 N3 1.444(4) .
C2 N1 1.447(5) .
C2 C3 1.542(5) .
C2 H2 0.9900 .
C3 N2 1.430(4) .
C3 N4 1.455(4) .
C3 H3 0.9900 .
C4 O5 1.227(4) .
C4 N4 1.374(5) .
C4 N3 1.376(4) .
C5 N5 1.441(4) .
C5 N2 1.458(4) .
C5 H5A 0.9800 .
C5 H5B 0.9800 .
C6 N4 1.440(5) .
C6 N7 1.470(4) .
C6 H6A 0.9800 .
C6 H6B 0.9800 .
C7 O2 1.203(4) .
C7 N5 1.366(4) .
C7 N6 1.378(4) .
C8 N7 1.451(5) .
C8 N5 1.453(4) .
C8 C9 1.551(5) .
C8 H8 0.9900 .
C9 N8 1.435(5) .
C9 N6 1.458(4) .
C9 H9 0.9900 .
C10 O6 1.231(5) .
C10 N7 1.362(5) .
C10 N8 1.370(5) .
C11 N9 1.428(4) .
C11 N6 1.438(4) .
C11 H11A 0.9800 .
C11 H11B 0.9800 .
C12 N11 1.452(5) .
C12 N8 1.457(4) .
C12 H12A 0.9800 .
C12 H12B 0.9800 .
C13 O3 1.232(4) .
C13 N9 1.364(5) .
C13 N10 1.369(4) .
C14 N9 1.441(4) .
C14 N11 1.452(5) .
C14 C15 1.543(5) .
C14 H14 0.9900 .
C15 N12 1.422(5) .
C15 N10 1.464(4) .
C15 H15 0.9900 .
C16 O7 1.232(5) .
C16 N12 1.358(5) .
C16 N11 1.361(5) .
C17 N13 1.438(4) .
C17 N10 1.452(4) .
C17 H17A 0.9800 .
C17 H17B 0.9800 .
C18 N15 1.454(5) .
C18 N12 1.458(5) .
C18 H18A 0.9800 .
C18 H18B 0.9800 .
C19 O4 1.224(4) .
C19 N13 1.364(4) .
C19 N14 1.362(5) .
C20 N15 1.441(5) .
C20 N13 1.465(4) .
C20 C21 1.542(5) .
C20 H20 0.9900 .
C21 N14 1.437(4) .
C21 N16 1.460(4) .
C21 H21 0.9900 .
C22 O8 1.235(4) .
C22 N15 1.358(5) .
C22 N16 1.366(5) .
C23 N3 1.439(4) .
C23 N14 1.442(4) 4_666
C23 H23A 0.9800 .
C23 H23B 0.9800 .
C24 N16 1.463(5) 4_666
C24 N1 1.457(4) .
C24 H24A 0.9800 .
C24 H24B 0.9800 .
N14 C23 1.442(4) 4_666
N16 C24 1.463(5) 4_666
O5 Na1 2.980(3) 4_666

loop_
_platon_squeeze_void_nr
_platon_squeeze_void_average_x
_platon_squeeze_void_average_y
_platon_squeeze_void_average_z
_platon_squeeze_void_volume
_platon_squeeze_void_count_electrons
_platon_squeeze_void_content
1 0.000 0.000 -0.005 1178 499 ' '
2 0.314 0.662 0.500 1611 480 ' '
